data_7705726
loop_
_publ_author_name
'Zhang, Shanshan'
'Wang, Zheng'
'Cao, Qianrong'
'Yue, Erlin'
'Liu, Qingbin'
'Ma, Yanping'
'Liang, Tongling'
'Sun, Wen-Hua'

_publ_section_title
;
 Aza-crown compounds synthesised by the self-condensation of
 2-amino-benzyl alcohol over a pincer ruthenium catalyst and applied in
 the transfer hydrogenation of ketones.
;
_journal_issue 44
_journal_name_full 'Dalton transactions (Cambridge, England : 2003)'
_journal_page_first 15821
_journal_page_last 15827
_journal_paper_doi 10.1039/d0dt03257c
_journal_volume 49
_journal_year 2020
_chemical_formula_moiety 'C35 H33 N5'
_chemical_formula_sum 'C35 H33 N5'
_chemical_formula_weight 523.69
_space_group_crystal_system monoclinic
_space_group_IT_number 14
_space_group_name_Hall '-P 2ybc'
_space_group_name_H-M_alt 'P 1 21/c 1'
_symmetry_Int_Tables_number 14
_atom_sites_solution_primary iterative
_audit_creation_date 2020-06-07
_audit_creation_method
;
Olex2 1.2
(compiled 2018.05.29 svn.r3508 for OlexSys, GUI svn.r5506)
;
_audit_update_record
;
2020-06-08 deposited with the CCDC.	2020-10-19 downloaded from the CCDC.
;
_cell_angle_alpha 90
_cell_angle_beta 93.93(3)
_cell_angle_gamma 90
_cell_formula_units_Z 4
_cell_length_a 18.000(4)
_cell_length_b 7.9196(16)
_cell_length_c 19.361(4)
_cell_measurement_reflns_used 7552
_cell_measurement_temperature 173.1500
_cell_measurement_theta_max 27.4737
_cell_measurement_theta_min 1.1340
_cell_volume 2753.5(10)
_computing_cell_refinement 'CrystalClear (Rigaku Inc., 2007)'
_computing_data_collection 'CrystalClear (Rigaku Inc., 2007)'
_computing_data_reduction 'CrystalClear (Rigaku Inc., 2007)'
_computing_molecular_graphics 'Olex2 (Dolomanov et al., 2009)'
_computing_publication_material 'Olex2 (Dolomanov et al., 2009)'
_computing_structure_refinement 'olex2.refine (Bourhis et al., 2015)'
_computing_structure_solution 'olex2.solve (Bourhis et al., 2015)'
_diffrn_ambient_temperature 173.1500
_diffrn_detector_area_resol_mean 28.5714
_diffrn_measured_fraction_theta_full 0.9956
_diffrn_measured_fraction_theta_max 0.9956
_diffrn_measurement_details
;
scan:
	Number of images: 300
	           Slice: -110.0000 - 40.0000
	     Image width: 0.5000
	        Exp time: 2.0000
	   Rotation axis: Omega
	           Omega: 0.0000
	             Chi: 45.0000
	             Phi: 0.0000
	             XTD: 40.0361
	          2theta: -19.9621
scan:
	Number of images: 270
	           Slice: -110.0000 - 25.0000
	     Image width: 0.5000
	        Exp time: 2.0000
	   Rotation axis: Omega
	           Omega: 0.0000
	             Chi: 45.0000
	             Phi: 270.0000
	             XTD: 40.0361
	          2theta: -19.9621
;
_diffrn_measurement_device
;
Saturn724+ (2x2 bin mode)
;
_diffrn_measurement_device_details
;
AFC10: Fixed Chi 2 circle
;
_diffrn_measurement_device_type 'multiwire proportional'
_diffrn_measurement_method 'phi and omega scans'
_diffrn_orient_matrix_type d*Trek
_diffrn_orient_matrix_UB_11 0.0229
_diffrn_orient_matrix_UB_12 0.0413
_diffrn_orient_matrix_UB_13 0.0295
_diffrn_orient_matrix_UB_21 0.0267
_diffrn_orient_matrix_UB_22 0.0616
_diffrn_orient_matrix_UB_23 -0.1070
_diffrn_orient_matrix_UB_31 -0.0444
_diffrn_orient_matrix_UB_32 0.0264
_diffrn_orient_matrix_UB_33 0.0041
_diffrn_radiation_detector CCD
_diffrn_radiation_monochromator graphite
_diffrn_radiation_type 'Mo K\a'
_diffrn_radiation_wavelength 0.71073
_diffrn_reflns_av_R_equivalents 0.0761
_diffrn_reflns_av_unetI/netI 0.0653
_diffrn_reflns_limit_h_max 15
_diffrn_reflns_limit_h_min -23
_diffrn_reflns_limit_k_max 10
_diffrn_reflns_limit_k_min -10
_diffrn_reflns_limit_l_max 24
_diffrn_reflns_limit_l_min -25
_diffrn_reflns_number 18851
_diffrn_reflns_theta_full 27.4818
_diffrn_reflns_theta_max 27.48
_diffrn_reflns_theta_min 1.13
_diffrn_source 'Rotating Anode'
_diffrn_source_current 24.0000
_diffrn_source_power 1.2000
_diffrn_source_voltage 50.0000
_exptl_absorpt_coefficient_mu 0.076
_exptl_absorpt_correction_T_max 1.0000
_exptl_absorpt_correction_T_min 0.6834
_exptl_absorpt_correction_type none
_exptl_crystal_colour yellow
_exptl_crystal_colour_primary yellow
_exptl_crystal_density_diffrn 1.2632
_exptl_crystal_description block
_exptl_crystal_F_000 1112.3898
_exptl_crystal_size_max 0.198
_exptl_crystal_size_mid 0.157
_exptl_crystal_size_min 0.149
_refine_diff_density_max 0.4936
_refine_diff_density_min -0.5855
_refine_diff_density_rms 0.0775
_refine_ls_d_res_high 0.7701
_refine_ls_d_res_low 17.9573
_refine_ls_goodness_of_fit_ref 1.0387
_refine_ls_hydrogen_treatment constr
_refine_ls_matrix_type full
_refine_ls_number_constraints 62
_refine_ls_number_parameters 361
_refine_ls_number_reflns 6284
_refine_ls_number_restraints 0
_refine_ls_restrained_S_all 1.0387
_refine_ls_R_factor_all 0.0923
_refine_ls_R_factor_gt 0.0791
_refine_ls_shift/su_max 0.0000
_refine_ls_shift/su_mean 0.0000
_refine_ls_structure_factor_coef Fsqd
_refine_ls_weighting_details 'w=1/[\s^2^(Fo^2^)+(0.0464P)^2^+2.5717P] where P=(Fo^2^+2Fc^2^)/3'
_refine_ls_weighting_scheme calc
_refine_ls_wR_factor_gt 0.1652
_refine_ls_wR_factor_ref 0.1746
_reflns_Friedel_coverage 0.0
_reflns_limit_h_max 23
_reflns_limit_h_min -23
_reflns_limit_k_max 10
_reflns_limit_k_min 0
_reflns_limit_l_max 25
_reflns_limit_l_min 0
_reflns_number_gt 5377
_reflns_number_total 6284
_reflns_threshold_expression I>=2u(I)
_cod_data_source_file d0dt03257c2.cif
_cod_data_source_block 2
_cod_depositor_comments 'Adding full bibliography for 7705725--7705726.cif.'
_cod_original_cell_volume 2753.4(10)
_cod_database_code 7705726
_diffrn_number_total 6738
_olex2_refinement_description
;
1. Fixed Uiso
 At 1.2 times of:
  All C(H) groups, All C(H,H) groups, All N(H) groups
2.a Secondary CH2 refined with riding coordinates:
 C7(H7a,H7b), C35(H35a,H35b), C21(H21a,H21b), C28(H28a,H28b)
2.b Aromatic/amide H refined with riding coordinates:
 N2(H2), N5(H5), N1(H1), C14(H14), N4(H4), C10(H10), C30(H30), C9(H9),
 C11(H11), C12(H12), C3(H3), C2(H2a), C23(H23), C33(H33), C31(H31), C5(H5a),
 C18(H18), C26(H26), C4(H4a), C16(H16), C17(H17), C19(H19), C32(H32), C24(H24),
 C25(H25)
;
_olex2_submission_special_instructions 'No special instructions were received'

loop_
_space_group_symop_id
_space_group_symop_operation_xyz
1 x,y,z
2 -x,y+1/2,-z+1/2
3 -x,-y,-z
4 x,-y-1/2,z-1/2

loop_
_atom_site_label
_atom_site_type_symbol
_atom_site_fract_x
_atom_site_fract_y
_atom_site_fract_z
_atom_site_U_iso_or_equiv
_atom_site_adp_type
_atom_site_occupancy
_atom_site_refinement_flags_posn
N2 N 0.31328(10) 0.3397(2) 0.30882(10) 0.0319(4) Uani 1.000000 .
H2 H 0.27889(10) 0.3591(2) 0.27522(10) 0.0382(5) Uiso 1.000000 R
N5 N 0.14974(10) 0.8348(2) 0.29963(10) 0.0324(4) Uani 1.000000 .
H5 H 0.17988(10) 0.8536(2) 0.33656(10) 0.0389(5) Uiso 1.000000 R
C34 C 0.25267(13) 0.8884(3) 0.22876(12) 0.0318(5) Uani 1.000000 .
C29 C 0.17492(12) 0.8729(3) 0.23484(11) 0.0288(5) Uani 1.000000 .
N1 N 0.30249(10) 0.7107(2) 0.32445(10) 0.0343(4) Uani 1.000000 .
H1 H 0.27240(10) 0.6333(2) 0.30566(10) 0.0412(5) Uiso 1.000000 R
C7 C 0.29450(13) 0.3738(3) 0.37928(12) 0.0330(5) Uani 1.000000 .
H7a H 0.24134(13) 0.4063(3) 0.37850(12) 0.0397(6) Uiso 1.000000 R
H7b H 0.30084(13) 0.2685(3) 0.40665(12) 0.0397(6) Uiso 1.000000 R
N3 N 0.28162(11) 0.3932(2) 0.17081(10) 0.0331(4) Uani 1.000000 .
C35 C 0.30703(13) 0.8753(3) 0.29136(13) 0.0357(5) Uani 1.000000 .
H35a H 0.35824(13) 0.8932(3) 0.27716(13) 0.0429(6) Uiso 1.000000 R
H35b H 0.29617(13) 0.9647(3) 0.32494(13) 0.0429(6) Uiso 1.000000 R
C14 C 0.34427(13) 0.3216(3) 0.16323(12) 0.0352(5) Uani 1.000000 .
H14 H 0.35816(13) 0.3034(3) 0.11736(12) 0.0423(6) Uiso 1.000000 R
C8 C 0.38054(12) 0.2798(3) 0.29104(12) 0.0305(5) Uani 1.000000 .
C22 C 0.09457(12) 0.4503(3) 0.29010(12) 0.0316(5) Uani 1.000000 .
N4 N 0.11198(13) 0.4825(3) 0.22351(11) 0.0424(5) Uani 1.000000 .
H4 H 0.11432(13) 0.5884(3) 0.21000(11) 0.0508(6) Uiso 1.000000 R
C10 C 0.50383(14) 0.1670(3) 0.32127(14) 0.0426(6) Uani 1.000000 .
H10 H 0.54100(14) 0.1346(3) 0.35593(14) 0.0511(7) Uiso 1.000000 R
C13 C 0.39574(12) 0.2660(3) 0.21997(12) 0.0326(5) Uani 1.000000 .
C30 C 0.12686(14) 0.8998(3) 0.17591(12) 0.0352(5) Uani 1.000000 .
H30 H 0.07454(14) 0.8937(3) 0.17942(12) 0.0423(6) Uiso 1.000000 R
C9 C 0.43660(13) 0.2295(3) 0.34105(13) 0.0361(5) Uani 1.000000 .
H9 H 0.42827(13) 0.2384(3) 0.38884(13) 0.0433(6) Uiso 1.000000 R
C21 C 0.12680(13) 0.3502(3) 0.17403(12) 0.0343(5) Uani 1.000000 .
H21a H 0.16169(13) 0.2664(3) 0.19605(12) 0.0412(6) Uiso 1.000000 R
H21b H 0.07987(13) 0.2914(3) 0.15918(12) 0.0412(6) Uiso 1.000000 R
C6 C 0.34084(12) 0.5116(3) 0.41527(12) 0.0316(5) Uani 1.000000 .
C1 C 0.34518(12) 0.6740(3) 0.38553(12) 0.0317(5) Uani 1.000000 .
C27 C 0.07772(12) 0.5853(3) 0.33449(12) 0.0320(5) Uani 1.000000 .
C15 C 0.23721(13) 0.4466(3) 0.11120(12) 0.0340(5) Uani 1.000000 .
C28 C 0.07597(12) 0.7656(3) 0.30939(12) 0.0319(5) Uani 1.000000 .
H28a H 0.05143(12) 0.8364(3) 0.34327(12) 0.0383(6) Uiso 1.000000 R
H28b H 0.04552(12) 0.7715(3) 0.26489(12) 0.0383(6) Uiso 1.000000 R
C11 C 0.51820(14) 0.1505(3) 0.25224(15) 0.0439(6) Uani 1.000000 .
H11 H 0.56433(14) 0.1061(3) 0.23948(15) 0.0527(7) Uiso 1.000000 R
C20 C 0.16010(13) 0.4272(3) 0.11226(12) 0.0337(5) Uani 1.000000 .
C12 C 0.46448(14) 0.1998(3) 0.20267(14) 0.0395(6) Uani 1.000000 .
H12 H 0.47402(14) 0.1888(3) 0.15522(14) 0.0474(7) Uiso 1.000000 R
C3 C 0.42712(14) 0.7608(4) 0.48360(14) 0.0455(6) Uani 1.000000 .
H3 H 0.45698(14) 0.8456(4) 0.50641(14) 0.0546(8) Uiso 1.000000 R
C2 C 0.38992(13) 0.7957(3) 0.41993(14) 0.0401(6) Uani 1.000000 .
H2a H 0.39502(13) 0.9039(3) 0.39955(14) 0.0482(7) Uiso 1.000000 R
C23 C 0.09217(14) 0.2843(3) 0.31497(13) 0.0391(6) Uani 1.000000 .
H23 H 0.10163(14) 0.1925(3) 0.28522(13) 0.0469(7) Uiso 1.000000 R
C33 C 0.27842(14) 0.9227(3) 0.16453(13) 0.0398(6) Uani 1.000000 .
H33 H 0.33056(14) 0.9306(3) 0.16024(13) 0.0477(7) Uiso 1.000000 R
C31 C 0.15468(15) 0.9352(3) 0.11260(13) 0.0410(6) Uani 1.000000 .
H31 H 0.12124(15) 0.9524(3) 0.07310(13) 0.0492(7) Uiso 1.000000 R
C5 C 0.37845(14) 0.4815(3) 0.47888(12) 0.0396(6) Uani 1.000000 .
H5a H 0.37494(14) 0.3730(3) 0.49926(12) 0.0475(7) Uiso 1.000000 R
C18 C 0.14592(18) 0.5602(4) 0.00002(14) 0.0531(7) Uani 1.000000 .
H18 H 0.11456(18) 0.5999(4) -0.03800(14) 0.0638(9) Uiso 1.000000 R
C26 C 0.06155(15) 0.5481(4) 0.40207(13) 0.0442(6) Uani 1.000000 .
H26 H 0.05034(15) 0.6378(4) 0.43221(13) 0.0530(7) Uiso 1.000000 R
C4 C 0.42117(15) 0.6048(4) 0.51396(14) 0.0464(7) Uani 1.000000 .
H4a H 0.44573(15) 0.5817(4) 0.55795(14) 0.0557(8) Uiso 1.000000 R
C16 C 0.26752(16) 0.5236(3) 0.05513(13) 0.0444(6) Uani 1.000000 .
H16 H 0.31989(16) 0.5384(3) 0.05498(13) 0.0533(7) Uiso 1.000000 R
C17 C 0.22161(18) 0.5787(4) -0.00042(14) 0.0521(7) Uani 1.000000 .
H17 H 0.24255(18) 0.6296(4) -0.03905(14) 0.0625(9) Uiso 1.000000 R
C19 C 0.11489(16) 0.4836(3) 0.05582(14) 0.0444(6) Uani 1.000000 .
H19 H 0.06244(16) 0.4697(3) 0.05542(14) 0.0533(7) Uiso 1.000000 R
C32 C 0.23032(16) 0.9458(3) 0.10621(14) 0.0444(6) Uani 1.000000 .
H32 H 0.24923(16) 0.9687(3) 0.06255(14) 0.0533(7) Uiso 1.000000 R
C24 C 0.07611(17) 0.2537(4) 0.38260(14) 0.0513(7) Uani 1.000000 .
H24 H 0.07525(17) 0.1407(4) 0.39898(14) 0.0615(9) Uiso 1.000000 R
C25 C 0.06134(19) 0.3838(4) 0.42662(14) 0.0570(8) Uani 1.000000 .
H25 H 0.05113(19) 0.3614(4) 0.47323(14) 0.0683(10) Uiso 1.000000 R

loop_
_atom_site_aniso_label
_atom_site_aniso_U_11
_atom_site_aniso_U_22
_atom_site_aniso_U_33
_atom_site_aniso_U_12
_atom_site_aniso_U_13
_atom_site_aniso_U_23
N2 0.0296(9) 0.0359(10) 0.0297(10) 0.0041(8) -0.0008(7) -0.0008(8)
N5 0.0307(9) 0.0356(10) 0.0304(10) -0.0041(8) -0.0025(8) -0.0010(8)
C34 0.0353(12) 0.0219(10) 0.0380(13) -0.0027(9) 0.0014(10) 0.0022(9)
C29 0.0357(11) 0.0182(9) 0.0325(12) 0.0001(8) 0.0012(9) -0.0012(8)
N1 0.0281(9) 0.0301(10) 0.0435(12) -0.0062(8) -0.0075(8) 0.0057(8)
C7 0.0328(11) 0.0342(12) 0.0323(12) 0.0002(9) 0.0028(9) 0.0054(10)
N3 0.0352(10) 0.0328(10) 0.0309(10) -0.0042(8) 0.0007(8) 0.0017(8)
C35 0.0299(11) 0.0310(11) 0.0458(14) -0.0060(9) -0.0015(10) 0.0046(10)
C14 0.0388(12) 0.0342(12) 0.0331(12) -0.0053(10) 0.0054(10) -0.0040(10)
C8 0.0328(11) 0.0222(10) 0.0362(12) -0.0031(9) 0.0003(9) -0.0012(9)
C22 0.0281(11) 0.0338(12) 0.0323(12) -0.0029(9) -0.0032(9) -0.0003(9)
N4 0.0643(14) 0.0252(9) 0.0390(12) 0.0036(9) 0.0138(10) -0.0007(9)
C10 0.0383(13) 0.0341(13) 0.0544(16) 0.0065(10) -0.0048(11) -0.0000(11)
C13 0.0324(11) 0.0277(11) 0.0376(13) -0.0023(9) 0.0015(9) -0.0027(9)
C30 0.0388(12) 0.0292(11) 0.0368(13) 0.0006(10) -0.0039(10) 0.0020(10)
C9 0.0376(12) 0.0304(11) 0.0397(13) 0.0026(10) -0.0022(10) -0.0000(10)
C21 0.0323(11) 0.0296(11) 0.0410(13) -0.0005(9) 0.0021(10) -0.0058(10)
C6 0.0259(10) 0.0365(12) 0.0325(12) 0.0042(9) 0.0031(9) -0.0006(10)
C1 0.0240(10) 0.0349(12) 0.0362(12) 0.0013(9) 0.0021(9) -0.0034(10)
C27 0.0286(11) 0.0343(12) 0.0324(12) -0.0049(9) -0.0026(9) 0.0016(9)
C15 0.0417(13) 0.0328(12) 0.0272(11) -0.0031(10) 0.0011(9) -0.0025(9)
C28 0.0266(10) 0.0339(12) 0.0350(12) 0.0009(9) 0.0006(9) -0.0040(10)
C11 0.0354(13) 0.0363(13) 0.0606(17) 0.0055(10) 0.0078(12) -0.0024(12)
C20 0.0407(12) 0.0270(11) 0.0329(12) 0.0006(10) -0.0019(10) -0.0058(9)
C12 0.0420(13) 0.0320(12) 0.0454(14) 0.0007(10) 0.0094(11) -0.0037(11)
C3 0.0353(13) 0.0554(16) 0.0447(15) -0.0003(12) -0.0043(11) -0.0148(13)
C2 0.0307(12) 0.0420(14) 0.0472(15) -0.0035(10) -0.0016(10) -0.0024(12)
C23 0.0443(14) 0.0317(12) 0.0402(14) -0.0036(10) -0.0049(11) 0.0032(10)
C33 0.0413(13) 0.0332(12) 0.0455(15) -0.0064(10) 0.0082(11) 0.0012(11)
C31 0.0544(15) 0.0329(12) 0.0344(13) -0.0016(11) -0.0061(11) 0.0043(10)
C5 0.0414(13) 0.0463(14) 0.0309(12) 0.0076(11) 0.0016(10) 0.0016(11)
C18 0.077(2) 0.0425(15) 0.0369(14) 0.0024(14) -0.0206(14) 0.0012(12)
C26 0.0511(15) 0.0468(15) 0.0343(13) -0.0131(12) 0.0005(11) -0.0040(11)
C4 0.0425(14) 0.0624(18) 0.0331(13) 0.0105(13) -0.0072(11) -0.0062(12)
C16 0.0544(16) 0.0439(14) 0.0354(13) -0.0067(12) 0.0074(11) 0.0032(11)
C17 0.076(2) 0.0486(16) 0.0309(14) -0.0079(15) -0.0003(13) 0.0073(12)
C19 0.0500(15) 0.0378(13) 0.0435(15) 0.0013(11) -0.0113(12) -0.0048(11)
C32 0.0604(17) 0.0378(13) 0.0356(14) -0.0080(12) 0.0070(12) 0.0059(11)
C24 0.0676(19) 0.0411(14) 0.0432(15) -0.0136(13) -0.0098(13) 0.0131(12)
C25 0.083(2) 0.0563(18) 0.0311(14) -0.0239(16) -0.0015(14) 0.0063(13)

loop_
_atom_type_symbol
_atom_type_scat_dispersion_real
_atom_type_scat_dispersion_imag
_atom_type_scat_Cromer_Mann_a1
_atom_type_scat_Cromer_Mann_a2
_atom_type_scat_Cromer_Mann_a3
_atom_type_scat_Cromer_Mann_a4
_atom_type_scat_Cromer_Mann_b1
_atom_type_scat_Cromer_Mann_b2
_atom_type_scat_Cromer_Mann_b3
_atom_type_scat_Cromer_Mann_b4
_atom_type_scat_Cromer_Mann_c
_atom_type_scat_source
_atom_type_scat_dispersion_source
H 0.00000 0.00000 0.49300 0.32291 0.14019 0.04081 10.51090 26.12570 3.14236 57.79970 0.0030380000826 'International Tables Volume C Table 6.1.1.4 (pp. 500-502)' 'Henke, Gullikson and Davis, At. Data and Nucl. Data Tables, 1993, 54, 2'
C 0.00347 0.00161 2.31000 1.02000 1.58860 0.86500 20.84390 10.20750 0.56870 51.65120 0.215599998832 'International Tables Volume C Table 6.1.1.4 (pp. 500-502)' 'Henke, Gullikson and Davis, At. Data and Nucl. Data Tables, 1993, 54, 2'
N 0.00653 0.00323 12.21260 3.13220 2.01250 1.16630 0.00570 9.89330 28.99750 0.58260 -11.5290002823 'International Tables Volume C Table 6.1.1.4 (pp. 500-502)' 'Henke, Gullikson and Davis, At. Data and Nucl. Data Tables, 1993, 54, 2'

loop_
_geom_angle_atom_site_label_1
_geom_angle_atom_site_label_2
_geom_angle_atom_site_label_3
_geom_angle
_geom_angle_site_symmetry_1
_geom_angle_site_symmetry_3
_geom_angle_publ_flag
C8 N2 C7 124.63(19) . . ?
C28 N5 C29 123.45(18) . . ?
C35 C34 C29 121.1(2) . . ?
C33 C34 C29 119.0(2) . . ?
C33 C34 C35 119.8(2) . . ?
C34 C29 N5 118.5(2) . . ?
C30 C29 N5 123.0(2) . . ?
C30 C29 C34 118.5(2) . . ?
C1 N1 C35 120.93(19) . . ?
C6 C7 N2 114.17(18) . . ?
C15 N3 C14 119.3(2) . . ?
N1 C35 C34 111.24(18) . . ?
C13 C14 N3 124.6(2) . . ?
C13 C8 N2 120.1(2) . . ?
C9 C8 N2 122.1(2) . . ?
C9 C8 C13 117.8(2) . . ?
C27 C22 N4 120.1(2) . . ?
C23 C22 N4 120.8(2) . . ?
C23 C22 C27 119.1(2) . . ?
C21 N4 C22 123.3(2) . . ?
C11 C10 C9 121.7(2) . . ?
C8 C13 C14 123.4(2) . . ?
C12 C13 C14 117.3(2) . . ?
C12 C13 C8 119.3(2) . . ?
C31 C30 C29 120.8(2) . . ?
C10 C9 C8 120.6(2) . . ?
C20 C21 N4 109.44(19) . . ?
C1 C6 C7 120.8(2) . . ?
C5 C6 C7 120.4(2) . . ?
C5 C6 C1 118.8(2) . . ?
C6 C1 N1 119.4(2) . . ?
C2 C1 N1 121.8(2) . . ?
C2 C1 C6 118.7(2) . . ?
C28 C27 C22 121.3(2) . . ?
C26 C27 C22 118.5(2) . . ?
C26 C27 C28 120.2(2) . . ?
C20 C15 N3 117.3(2) . . ?
C16 C15 N3 122.4(2) . . ?
C16 C15 C20 120.2(2) . . ?
C27 C28 N5 113.47(18) . . ?
C12 C11 C10 118.6(2) . . ?
C15 C20 C21 120.5(2) . . ?
C19 C20 C21 120.8(2) . . ?
C19 C20 C15 118.8(2) . . ?
C11 C12 C13 122.0(2) . . ?
C4 C3 C2 120.7(2) . . ?
C3 C2 C1 120.9(2) . . ?
C24 C23 C22 120.2(2) . . ?
C32 C33 C34 121.9(2) . . ?
C32 C31 C30 120.8(2) . . ?
C4 C5 C6 122.3(2) . . ?
C19 C18 C17 120.3(2) . . ?
C25 C26 C27 121.8(3) . . ?
C5 C4 C3 118.6(2) . . ?
C17 C16 C15 120.1(3) . . ?
C16 C17 C18 120.2(3) . . ?
C18 C19 C20 120.4(3) . . ?
C31 C32 C33 119.0(2) . . ?
C25 C24 C23 121.2(3) . . ?
C24 C25 C26 119.1(3) . . ?

loop_
_geom_bond_atom_site_label_1
_geom_bond_atom_site_label_2
_geom_bond_distance
_geom_bond_site_symmetry_2
_geom_bond_publ_flag
N2 C7 1.453(3) . ?
N2 C8 1.366(3) . ?
N5 C29 1.396(3) . ?
N5 C28 1.461(3) . ?
C34 C29 1.418(3) . ?
C34 C35 1.508(3) . ?
C34 C33 1.383(3) . ?
C29 C30 1.400(3) . ?
N1 C35 1.457(3) . ?
N1 C1 1.396(3) . ?
C7 C6 1.515(3) . ?
N3 C14 1.279(3) . ?
N3 C15 1.423(3) . ?
C14 C13 1.456(3) . ?
C8 C13 1.425(3) . ?
C8 C9 1.408(3) . ?
C22 N4 1.372(3) . ?
C22 C27 1.418(3) . ?
C22 C23 1.402(3) . ?
N4 C21 1.456(3) . ?
C10 C9 1.385(3) . ?
C10 C11 1.385(4) . ?
C13 C12 1.405(3) . ?
C30 C31 1.384(3) . ?
C21 C20 1.503(3) . ?
C6 C1 1.414(3) . ?
C6 C5 1.385(3) . ?
C1 C2 1.396(3) . ?
C27 C28 1.508(3) . ?
C27 C26 1.391(3) . ?
C15 C20 1.398(3) . ?
C15 C16 1.389(3) . ?
C11 C12 1.371(4) . ?
C20 C19 1.391(3) . ?
C3 C2 1.390(4) . ?
C3 C4 1.376(4) . ?
C23 C24 1.381(4) . ?
C33 C32 1.387(4) . ?
C31 C32 1.378(4) . ?
C5 C4 1.391(4) . ?
C18 C17 1.371(4) . ?
C18 C19 1.389(4) . ?
C26 C25 1.385(4) . ?
C16 C17 1.381(4) . ?
C24 C25 1.375(4) . ?
